data_4306720
loop_
_publ_author_name
'Karl S. Hagen'
'Mohammad Uddin'

_publ_contact_author_address
;
Department of Chemistry
Emory University
Atlanta, GA 30322
USA
;
_publ_contact_author_email khagen@emory.edu
_publ_contact_author_fax 1-404-727-6556
_publ_contact_author_name 'Karl S. Hagen'
_publ_contact_author_phone 1-404-727-6586
_publ_section_title
;
A Continuous Symmetry Measure of [4Fe-4S]+ Core Distortions and Analysis
of Supramolecular Synthons in Crystal Structures of
(Et4N)3[Fe4S4Cl4].Et4NCl at 100 and 295 K
;
_journal_name_full 'Inorganic Chemistry'
_journal_page_first 11807
_journal_page_last 11815
_journal_paper_doi 10.1021/ic801533q
_journal_volume 47
_journal_year 2008
_chemical_formula_moiety '4(C8 H20 N), Cl4 Fe4 S4, Cl'
_chemical_formula_sum 'C32 H80 Cl5 Fe4 N4 S4'
_chemical_formula_weight 1049.89
_chemical_name_common (Et4N)3[Fe4S4Cl4].Et4NCl
_chemical_name_systematic 'tetrakis(Tetraethylammonium) tetrakis((\m~3~-sulfido)-chloro-iron) chloride'
_space_group_IT_number 114
_symmetry_cell_setting tetragonal
_symmetry_Int_Tables_number 114
_symmetry_space_group_name_Hall 'P -4 2n'
_symmetry_space_group_name_H-M 'P -4 21 c'
_atom_sites_solution_hydrogens geom
_atom_sites_solution_primary direct
_atom_sites_solution_secondary difmap
_audit_creation_method SHELXL-97
_cell_angle_alpha 90.00
_cell_angle_beta 90.00
_cell_angle_gamma 90.00
_cell_formula_units_Z 2
_cell_length_a 12.3771(8)
_cell_length_b 12.3771(8)
_cell_length_c 16.3090(18)
_cell_measurement_reflns_used 5020
_cell_measurement_temperature 295(2)
_cell_measurement_theta_max 27.74
_cell_measurement_theta_min 2.33
_cell_volume 2498.4(4)
_computing_cell_refinement 'Bruker SMART'
_computing_data_collection 'Bruker SMART'
_computing_data_reduction 'Bruker SAINT'
_computing_molecular_graphics 'Bruker SHELXTL'
_computing_publication_material 'Bruker SHELXTL'
_computing_structure_refinement 'SHELXL-97 (Sheldrick, 2008)'
_computing_structure_solution 'SHELXS-97 (Sheldrick, 2008)'
_diffrn_ambient_temperature 295(2)
_diffrn_detector_area_resol_mean 8.333
_diffrn_measured_fraction_theta_full 1.000
_diffrn_measured_fraction_theta_max 1.000
_diffrn_measurement_device_type 'CCD area detector'
_diffrn_measurement_method 'phi and omega scans'
_diffrn_radiation_monochromator graphite
_diffrn_radiation_probe x-ray
_diffrn_radiation_source 'fine-focus sealed tube'
_diffrn_radiation_type MoK\a
_diffrn_radiation_wavelength 0.71073
_diffrn_reflns_av_R_equivalents 0.0384
_diffrn_reflns_av_sigmaI/netI 0.0371
_diffrn_reflns_limit_h_max 15
_diffrn_reflns_limit_h_min -13
_diffrn_reflns_limit_k_max 15
_diffrn_reflns_limit_k_min -13
_diffrn_reflns_limit_l_max 15
_diffrn_reflns_limit_l_min -20
_diffrn_reflns_number 11087
_diffrn_reflns_theta_full 26.49
_diffrn_reflns_theta_max 26.49
_diffrn_reflns_theta_min 2.07
_diffrn_source_type 'Bruker D8'
_exptl_absorpt_coefficient_mu 1.599
_exptl_absorpt_correction_T_max 0.8437
_exptl_absorpt_correction_T_min 0.6370
_exptl_absorpt_correction_type multi-scan
_exptl_absorpt_process_details 'Sadabs ver 2.03'
_exptl_crystal_colour blake
_exptl_crystal_density_diffrn 1.396
_exptl_crystal_density_method 'not measured'
_exptl_crystal_description needle
_exptl_crystal_F_000 1106
_exptl_crystal_size_max 0.31
_exptl_crystal_size_mid 0.13
_exptl_crystal_size_min 0.11
_refine_diff_density_max 0.402
_refine_diff_density_min -0.239
_refine_diff_density_rms 0.071
_refine_ls_abs_structure_details 'Flack H D (1983), Acta Cryst. A39, 876-881'
_refine_ls_abs_structure_Flack 0.02(3)
_refine_ls_extinction_method none
_refine_ls_goodness_of_fit_ref 1.157
_refine_ls_hydrogen_treatment mixed
_refine_ls_matrix_type full
_refine_ls_number_parameters 111
_refine_ls_number_reflns 2590
_refine_ls_number_restraints 0
_refine_ls_restrained_S_all 1.157
_refine_ls_R_factor_all 0.0457
_refine_ls_R_factor_gt 0.0421
_refine_ls_shift/su_max 0.000
_refine_ls_shift/su_mean 0.000
_refine_ls_structure_factor_coef Fsqd
_refine_ls_weighting_details 'calc w=1/[\s^2^(Fo^2^)+(0.0507P)^2^+0.2171P] where P=(Fo^2^+2Fc^2^)/3'
_refine_ls_weighting_scheme calc
_refine_ls_wR_factor_gt 0.0990
_refine_ls_wR_factor_ref 0.1006
_reflns_number_gt 2420
_reflns_number_total 2590
_reflns_threshold_expression >2sigma(I)
_cod_data_source_file ic801533q_si_001_6.cif
_cod_data_source_block 1d-mu1056s
_cod_database_code 4306720

loop_
_symmetry_equiv_pos_as_xyz
'x, y, z'
'-x, -y, z'
'y, -x, -z'
'-y, x, -z'
'-x+1/2, y+1/2, -z+1/2'
'x+1/2, -y+1/2, -z+1/2'
'-y+1/2, -x+1/2, z+1/2'
'y+1/2, x+1/2, z+1/2'

loop_
_atom_site_label
_atom_site_type_symbol
_atom_site_fract_x
_atom_site_fract_y
_atom_site_fract_z
_atom_site_U_iso_or_equiv
_atom_site_adp_type
_atom_site_occupancy
_atom_site_symmetry_multiplicity
_atom_site_calc_flag
_atom_site_refinement_flags
_atom_site_disorder_assembly
_atom_site_disorder_group
Fe1 Fe 0.39306(4) 0.46545(4) 0.06050(3) 0.03763(16) Uani 1 1 d . . .
S1 S 0.45512(8) 0.64051(8) 0.07822(6) 0.0423(2) Uani 1 1 d . . .
Cl1 Cl 0.25291(9) 0.42024(10) 0.14470(8) 0.0667(4) Uani 1 1 d . . .
Cl2 Cl 0.0000 1.0000 0.0000 0.0455(4) Uani 1 4 d S . .
N1 N 0.0833(2) 0.7411(2) 0.15102(17) 0.0373(7) Uani 1 1 d . . .
C1 C 0.0287(3) 0.8405(3) 0.1874(2) 0.0409(8) Uani 1 1 d . . .
H1A H 0.0553 0.8507 0.2428 0.049 Uiso 1 1 calc R . .
H1B H 0.0501 0.9032 0.1556 0.049 Uiso 1 1 calc R . .
C2 C -0.0929(4) 0.8362(4) 0.1900(3) 0.0601(12) Uani 1 1 d . . .
H2A H -0.1203 0.9018 0.2135 0.090 Uiso 1 1 calc R . .
H2B H -0.1155 0.7759 0.2228 0.090 Uiso 1 1 calc R . .
H2C H -0.1206 0.8282 0.1353 0.090 Uiso 1 1 calc R . .
C3 C 0.0565(3) 0.6401(3) 0.1984(2) 0.0464(9) Uani 1 1 d . . .
H3A H 0.0926 0.5794 0.1725 0.056 Uiso 1 1 calc R . .
H3B H -0.0207 0.6274 0.1946 0.056 Uiso 1 1 calc R . .
C4 C 0.0884(4) 0.6427(4) 0.2891(2) 0.0611(12) Uani 1 1 d . . .
H4A H 0.0684 0.5757 0.3146 0.092 Uiso 1 1 calc R . .
H4B H 0.0517 0.7012 0.3159 0.092 Uiso 1 1 calc R . .
H4C H 0.1651 0.6528 0.2938 0.092 Uiso 1 1 calc R . .
C5 C 0.2035(3) 0.7602(4) 0.1542(3) 0.0526(10) Uani 1 1 d . . .
H5A H 0.2398 0.6943 0.1375 0.063 Uiso 1 1 calc R . .
H5B H 0.2237 0.7743 0.2107 0.063 Uiso 1 1 calc R . .
C6 C 0.2453(4) 0.8520(5) 0.1017(4) 0.0818(17) Uani 1 1 d . . .
H6A H 0.3223 0.8575 0.1078 0.123 Uiso 1 1 calc R . .
H6B H 0.2122 0.9185 0.1187 0.123 Uiso 1 1 calc R . .
H6C H 0.2280 0.8383 0.0452 0.123 Uiso 1 1 calc R . .
C7 C 0.0421(4) 0.7234(4) 0.0642(2) 0.0568(11) Uani 1 1 d . . .
H7A H -0.0322 0.6989 0.0671 0.068 Uiso 1 1 calc R . .
H7B H 0.0422 0.7923 0.0358 0.068 Uiso 1 1 calc R . .
C8 C 0.1054(5) 0.6441(5) 0.0144(3) 0.0896(19) Uani 1 1 d . . .
H8A H 0.0739 0.6380 -0.0392 0.134 Uiso 1 1 calc R . .
H8B H 0.1041 0.5749 0.0409 0.134 Uiso 1 1 calc R . .
H8C H 0.1787 0.6685 0.0096 0.134 Uiso 1 1 calc R . .

loop_
_atom_site_aniso_label
_atom_site_aniso_U_11
_atom_site_aniso_U_22
_atom_site_aniso_U_33
_atom_site_aniso_U_23
_atom_site_aniso_U_13
_atom_site_aniso_U_12
Fe1 0.0328(3) 0.0410(3) 0.0392(3) 0.0042(2) 0.0024(2) 0.0009(2)
S1 0.0398(5) 0.0421(5) 0.0450(5) -0.0113(4) 0.0009(4) 0.0049(4)
Cl1 0.0456(6) 0.0725(8) 0.0819(8) 0.0307(6) 0.0220(6) 0.0067(5)
Cl2 0.0464(7) 0.0464(7) 0.0437(10) 0.000 0.000 0.000
N1 0.0397(17) 0.0401(17) 0.0321(14) 0.0014(13) -0.0032(12) 0.0042(13)
C1 0.044(2) 0.0377(19) 0.041(2) -0.0027(15) 0.0009(17) 0.0048(18)
C2 0.043(2) 0.064(3) 0.074(3) -0.004(2) 0.011(2) 0.008(2)
C3 0.052(2) 0.041(2) 0.0462(19) 0.0014(17) 0.0005(18) 0.0018(18)
C4 0.083(3) 0.057(3) 0.043(2) 0.010(2) 0.003(2) 0.000(2)
C5 0.039(2) 0.057(3) 0.062(3) 0.012(2) -0.0029(19) 0.0108(19)
C6 0.050(3) 0.081(4) 0.114(4) 0.042(3) 0.024(3) 0.008(3)
C7 0.074(3) 0.062(3) 0.0350(18) -0.0022(19) -0.013(2) 0.017(2)
C8 0.126(5) 0.099(4) 0.044(2) -0.014(3) -0.014(3) 0.050(4)

loop_
_atom_type_symbol
_atom_type_description
_atom_type_scat_dispersion_real
_atom_type_scat_dispersion_imag
_atom_type_scat_source
C C 0.0033 0.0016 'International Tables Vol C Tables 4.2.6.8 and 6.1.1.4'
H H 0.0000 0.0000 'International Tables Vol C Tables 4.2.6.8 and 6.1.1.4'
N N 0.0061 0.0033 'International Tables Vol C Tables 4.2.6.8 and 6.1.1.4'
S S 0.1246 0.1234 'International Tables Vol C Tables 4.2.6.8 and 6.1.1.4'
Cl Cl 0.1484 0.1585 'International Tables Vol C Tables 4.2.6.8 and 6.1.1.4'
Fe Fe 0.3463 0.8444 'International Tables Vol C Tables 4.2.6.8 and 6.1.1.4'

loop_
_geom_angle_atom_site_label_1
_geom_angle_atom_site_label_2
_geom_angle_atom_site_label_3
_geom_angle
_geom_angle_site_symmetry_1
_geom_angle_site_symmetry_3
_geom_angle_publ_flag
Cl1 Fe1 S1 116.12(5) . 4_655 ?
Cl1 Fe1 S1 113.82(4) . 2_665 ?
S1 Fe1 S1 103.77(4) 4_655 2_665 ?
Cl1 Fe1 S1 113.97(5) . . ?
S1 Fe1 S1 103.55(3) 4_655 . ?
S1 Fe1 S1 104.22(4) 2_665 . ?
Cl1 Fe1 Fe1 143.00(4) . 2_665 ?
S1 Fe1 Fe1 100.88(3) 4_655 2_665 ?
S1 Fe1 Fe1 53.16(3) 2_665 2_665 ?
S1 Fe1 Fe1 52.92(3) . 2_665 ?
Cl1 Fe1 Fe1 145.56(4) . 3_565 ?
S1 Fe1 Fe1 52.94(3) 4_655 3_565 ?
S1 Fe1 Fe1 100.60(3) 2_665 3_565 ?
S1 Fe1 Fe1 52.70(3) . 3_565 ?
Fe1 Fe1 Fe1 60.054(11) 2_665 3_565 ?
Cl1 Fe1 Fe1 145.60(4) . 4_655 ?
S1 Fe1 Fe1 53.13(3) 4_655 4_655 ?
S1 Fe1 Fe1 52.75(3) 2_665 4_655 ?
S1 Fe1 Fe1 100.41(3) . 4_655 ?
Fe1 Fe1 Fe1 60.054(11) 2_665 4_655 ?
Fe1 Fe1 Fe1 59.90(2) 3_565 4_655 ?
Fe1 S1 Fe1 74.31(3) 3_565 2_665 ?
Fe1 S1 Fe1 74.17(4) 3_565 . ?
Fe1 S1 Fe1 73.93(3) 2_665 . ?
C3 N1 C5 109.3(3) . . ?
C3 N1 C7 106.5(3) . . ?
C5 N1 C7 112.7(3) . . ?
C3 N1 C1 111.9(3) . . ?
C5 N1 C1 107.3(3) . . ?
C7 N1 C1 109.2(3) . . ?
C2 C1 N1 115.2(4) . . ?
C2 C1 H1A 108.5 . . ?
N1 C1 H1A 108.5 . . ?
C2 C1 H1B 108.5 . . ?
N1 C1 H1B 108.5 . . ?
H1A C1 H1B 107.5 . . ?
C1 C2 H2A 109.5 . . ?
C1 C2 H2B 109.5 . . ?
H2A C2 H2B 109.5 . . ?
C1 C2 H2C 109.5 . . ?
H2A C2 H2C 109.5 . . ?
H2B C2 H2C 109.5 . . ?
N1 C3 C4 114.9(3) . . ?
N1 C3 H3A 108.5 . . ?
C4 C3 H3A 108.5 . . ?
N1 C3 H3B 108.5 . . ?
C4 C3 H3B 108.5 . . ?
H3A C3 H3B 107.5 . . ?
C3 C4 H4A 109.5 . . ?
C3 C4 H4B 109.5 . . ?
H4A C4 H4B 109.5 . . ?
C3 C4 H4C 109.5 . . ?
H4A C4 H4C 109.5 . . ?
H4B C4 H4C 109.5 . . ?
N1 C5 C6 115.8(4) . . ?
N1 C5 H5A 108.3 . . ?
C6 C5 H5A 108.3 . . ?
N1 C5 H5B 108.3 . . ?
C6 C5 H5B 108.3 . . ?
H5A C5 H5B 107.4 . . ?
C5 C6 H6A 109.5 . . ?
C5 C6 H6B 109.5 . . ?
H6A C6 H6B 109.5 . . ?
C5 C6 H6C 109.5 . . ?
H6A C6 H6C 109.5 . . ?
H6B C6 H6C 109.5 . . ?
C8 C7 N1 115.1(4) . . ?
C8 C7 H7A 108.5 . . ?
N1 C7 H7A 108.5 . . ?
C8 C7 H7B 108.5 . . ?
N1 C7 H7B 108.5 . . ?
H7A C7 H7B 107.5 . . ?
C7 C8 H8A 109.5 . . ?
C7 C8 H8B 109.5 . . ?
H8A C8 H8B 109.5 . . ?
C7 C8 H8C 109.5 . . ?
H8A C8 H8C 109.5 . . ?
H8B C8 H8C 109.5 . . ?

loop_
_geom_bond_atom_site_label_1
_geom_bond_atom_site_label_2
_geom_bond_distance
_geom_bond_site_symmetry_2
_geom_bond_publ_flag
Fe1 Cl1 2.2821(12) . ?
Fe1 S1 2.3037(11) 4_655 ?
Fe1 S1 2.3097(11) 2_665 ?
Fe1 S1 2.3170(11) . ?
Fe1 Fe1 2.7820(10) 2_665 ?
Fe1 Fe1 2.7864(10) 3_565 ?
Fe1 Fe1 2.7864(10) 4_655 ?
S1 Fe1 2.3038(11) 3_565 ?
S1 Fe1 2.3096(11) 2_665 ?
N1 C3 1.506(5) . ?
N1 C5 1.508(5) . ?
N1 C7 1.521(5) . ?
N1 C1 1.524(5) . ?
C1 C2 1.507(6) . ?
C1 H1A 0.9700 . ?
C1 H1B 0.9700 . ?
C2 H2A 0.9600 . ?
C2 H2B 0.9600 . ?
C2 H2C 0.9600 . ?
C3 C4 1.532(5) . ?
C3 H3A 0.9700 . ?
C3 H3B 0.9700 . ?
C4 H4A 0.9600 . ?
C4 H4B 0.9600 . ?
C4 H4C 0.9600 . ?
C5 C6 1.514(6) . ?
C5 H5A 0.9700 . ?
C5 H5B 0.9700 . ?
C6 H6A 0.9600 . ?
C6 H6B 0.9600 . ?
C6 H6C 0.9600 . ?
C7 C8 1.496(6) . ?
C7 H7A 0.9700 . ?
C7 H7B 0.9700 . ?
C8 H8A 0.9600 . ?
C8 H8B 0.9600 . ?
C8 H8C 0.9600 . ?

loop_
_geom_hbond_atom_site_label_D
_geom_hbond_atom_site_label_H
_geom_hbond_atom_site_label_A
_geom_hbond_distance_DH
_geom_hbond_distance_HA
_geom_hbond_distance_DA
_geom_hbond_angle_DHA
_geom_hbond_site_symmetry_A
_geom_hbond_publ_flag
C5 H5A S1 0.97 2.91 3.664(4) 135.1 . y
C4 H4B S1 0.96 2.87 3.821(5) 170.1 6_465 y
C3 H3A Cl1 0.97 2.83 3.752(4) 158.5 . y
C1 H1B Cl2 0.97 2.87 3.655(4) 138.2 . y
C7 H7B Cl2 0.97 2.69 3.617(4) 160.8 . y

loop_
_geom_torsion_atom_site_label_1
_geom_torsion_atom_site_label_2
_geom_torsion_atom_site_label_3
_geom_torsion_atom_site_label_4
_geom_torsion
_geom_torsion_site_symmetry_1
_geom_torsion_site_symmetry_2
_geom_torsion_site_symmetry_3
_geom_torsion_site_symmetry_4
_geom_torsion_publ_flag
Cl1 Fe1 S1 Fe1 -142.74(5) . . . 3_565 ?
S1 Fe1 S1 Fe1 -15.68(4) 4_655 . . 3_565 ?
S1 Fe1 S1 Fe1 92.60(4) 2_665 . . 3_565 ?
Fe1 Fe1 S1 Fe1 77.83(3) 2_665 . . 3_565 ?
Fe1 Fe1 S1 Fe1 38.64(3) 4_655 . . 3_565 ?
Cl1 Fe1 S1 Fe1 139.43(4) . . . 2_665 ?
S1 Fe1 S1 Fe1 -93.51(4) 4_655 . . 2_665 ?
S1 Fe1 S1 Fe1 14.77(6) 2_665 . . 2_665 ?
Fe1 Fe1 S1 Fe1 -77.83(3) 3_565 . . 2_665 ?
Fe1 Fe1 S1 Fe1 -39.19(4) 4_655 . . 2_665 ?
C3 N1 C1 C2 -59.8(4) . . . . ?
C5 N1 C1 C2 -179.6(4) . . . . ?
C7 N1 C1 C2 57.9(5) . . . . ?
C5 N1 C3 C4 59.9(4) . . . . ?
C7 N1 C3 C4 -178.1(4) . . . . ?
C1 N1 C3 C4 -58.8(4) . . . . ?
C3 N1 C5 C6 173.5(4) . . . . ?
C7 N1 C5 C6 55.3(5) . . . . ?
C1 N1 C5 C6 -64.9(5) . . . . ?
C3 N1 C7 C8 -71.8(5) . . . . ?
C5 N1 C7 C8 48.1(5) . . . . ?
C1 N1 C7 C8 167.2(4) . . . . ?
